data_1511321
loop_
_publ_author_name
'Jung, W.'
'Kluenter, W.'

_publ_section_title
;
 Die Zinn-Rhodiumboride Sn Rh3 B1-x, Sn4 Rh6 B und Sn5 Rh6 B2
;
_journal_name_full 'Zeitschrift fuer Anorganische und Allgemeine Chemie'
_journal_page_first 2099
_journal_page_last 2106
_journal_paper_doi 10.1002/zaac.19966221218
_journal_volume 622
_journal_year 1996
_chemical_formula_sum 'B Rh6 Sn4'
_chemical_name_systematic 'Sn4 Rh6 B'
_space_group_IT_number 194
_symmetry_space_group_name_Hall '-P 6c 2c'
_symmetry_space_group_name_H-M 'P 63/m m c'
_cell_angle_alpha 90
_cell_angle_beta 90
_cell_angle_gamma 120
_cell_formula_units_Z 2
_cell_length_a 5.6001
_cell_length_b 5.6001
_cell_length_c 13.675
_cell_volume 371.407
_citation_journal_id_ASTM ZAACAB
_cod_data_source_file boron0-1_452.cif
_cod_data_source_block B1Rh6Sn4
_cod_original_cell_volume 371.4065
_cod_original_formula_sum 'B1 Rh6 Sn4'
_cod_database_code 1511321

loop_
_symmetry_equiv_pos_as_xyz
x,y,z
x-y,x,z+1/2
-y,x-y,z
-x,-y,z+1/2
-x+y,-x,z
y,-x+y,z+1/2
-y,-x,-z+1/2
x-y,-y,-z
x,x-y,-z+1/2
y,x,-z
-x+y,y,-z+1/2
-x,-x+y,-z
-x,-y,-z
-x+y,-x,-z-1/2
y,-x+y,-z
x,y,-z-1/2
x-y,x,-z
-y,x-y,-z-1/2
y,x,z-1/2
-x+y,y,z
-x,-x+y,z-1/2
-y,-x,z
x-y,-y,z-1/2
x,x-y,z

loop_
_atom_site_label
_atom_site_type_symbol
_atom_site_fract_x
_atom_site_fract_y
_atom_site_fract_z
_atom_site_occupancy
_atom_site_U_iso_or_equiv
Rh1 Rh 0.33672 0.16836 0.09366 1 0.0
Sn1 Sn 0.3333 0.6667 0.07753 1 0.0
Sn2 Sn 0.6667 0.3333 0.25 1 0.0
Sn3 Sn 0 0 0.25 1 0.0
B1 B 0 0 0 1 0.0
